data_7044674
loop_
_publ_author_name
'Xiao, Ying-Hui'
'Deng, Zhaopeng'
'Zhu, Zhi-Biao'
'Huo, Li-Hua'
'Gao, Shan'

_publ_section_title
;
 Rare Earth Metal-Organic Complexes Constructed from Hydroxyl and Carboxyl
 Modified Arenesulfonate: Syntheses, Structure Evolutions, Ultraviolet,
 Visible and Near-Infrared Luminescence
;
_journal_name_full 'Dalton Transactions'
_journal_paper_doi 10.1039/C7DT03254D
_journal_year 2017
_chemical_formula_moiety 'C16 H34 Eu2 O28 S2, 2(C7 H5 O6 S), 8(H2 O)'
_chemical_formula_sum 'C30 H60 Eu2 O48 S4'
_chemical_formula_weight 1620.94
_chemical_name_systematic
; 
 ? 
;
_space_group_IT_number 2
_symmetry_cell_setting triclinic
_symmetry_space_group_name_Hall '-P 1'
_symmetry_space_group_name_H-M 'P -1'
_atom_sites_solution_hydrogens geom
_atom_sites_solution_primary direct
_atom_sites_solution_secondary difmap
_audit_creation_method SHELXL-97
_audit_update_record
;
2017-05-13 deposited with the CCDC.
2017-11-06 downloaded from the CCDC.
;
_cell_angle_alpha 107.260(4)
_cell_angle_beta 96.890(4)
_cell_angle_gamma 96.645(4)
_cell_formula_units_Z 1
_cell_length_a 7.9008(4)
_cell_length_b 12.3804(6)
_cell_length_c 15.0796(7)
_cell_measurement_reflns_used 4418
_cell_measurement_temperature 295(2)
_cell_measurement_theta_max 27.56
_cell_measurement_theta_min 3.27
_cell_volume 1380.49(12)
_computing_cell_refinement
;
CrysAlis Pro (Agilent, 2013)
;
_computing_data_collection
;
CrysAlis Pro (Agilent, 2013)
;
_computing_data_reduction
;
CrysAlis Pro (Agilent, 2013)
;
_computing_molecular_graphics '(K. Brandenburg, Diamond 3.1, 2009)'
_computing_publication_material '(K. Brandenburg, Diamond 3.1, 2009)'
_computing_structure_refinement 'SHELXL-97 (Sheldrick, 1997)'
_computing_structure_solution 'SHELXS-97 (Sheldrick, 1990)'
_diffrn_ambient_temperature 295(2)
_diffrn_detector_area_resol_mean 16.1954
_diffrn_measured_fraction_theta_full 0.988
_diffrn_measured_fraction_theta_max 0.988
_diffrn_measurement_device_type 'Xcalibur, Eos'
_diffrn_measurement_method '\w scans'
_diffrn_radiation_monochromator graphite
_diffrn_radiation_source 'Enhance (Mo) X-ray Source'
_diffrn_radiation_type MoK\a
_diffrn_radiation_wavelength 0.71073
_diffrn_reflns_av_R_equivalents 0.0232
_diffrn_reflns_av_sigmaI/netI 0.0592
_diffrn_reflns_limit_h_max 10
_diffrn_reflns_limit_h_min -7
_diffrn_reflns_limit_k_max 15
_diffrn_reflns_limit_k_min -16
_diffrn_reflns_limit_l_max 19
_diffrn_reflns_limit_l_min -19
_diffrn_reflns_number 8219
_diffrn_reflns_theta_full 27.56
_diffrn_reflns_theta_max 27.56
_diffrn_reflns_theta_min 3.27
_exptl_absorpt_coefficient_mu 2.526
_exptl_absorpt_correction_T_max 0.7187
_exptl_absorpt_correction_T_min 0.6065
_exptl_absorpt_correction_type multi-scan
_exptl_absorpt_process_details
; 
CrysAlis Pro (Agilent, 2013)
Empirical absorption correction using spherical harmonics,
 implemented in SCALE3 ABSPACK scaling algorithm. 
;
_exptl_crystal_colour yellow
_exptl_crystal_density_diffrn 1.950
_exptl_crystal_density_method 'not measured'
_exptl_crystal_description block
_exptl_crystal_F_000 814
_exptl_crystal_size_max 0.22
_exptl_crystal_size_mid 0.16
_exptl_crystal_size_min 0.14
_refine_diff_density_max 0.705
_refine_diff_density_min -0.769
_refine_diff_density_rms 0.121
_refine_ls_extinction_method none
_refine_ls_goodness_of_fit_ref 1.008
_refine_ls_hydrogen_treatment mixed
_refine_ls_matrix_type full
_refine_ls_number_parameters 451
_refine_ls_number_reflns 6310
_refine_ls_number_restraints 34
_refine_ls_restrained_S_all 1.005
_refine_ls_R_factor_all 0.0413
_refine_ls_R_factor_gt 0.0339
_refine_ls_shift/su_max 0.001
_refine_ls_shift/su_mean 0.000
_refine_ls_structure_factor_coef Fsqd
_refine_ls_weighting_details 'calc w=1/[\s^2^(Fo^2^)+(0.0246P)^2^+0.0000P] where P=(Fo^2^+2Fc^2^)/3'
_refine_ls_weighting_scheme calc
_refine_ls_wR_factor_gt 0.0674
_refine_ls_wR_factor_ref 0.0711
_reflns_number_gt 5538
_reflns_number_total 6310
_reflns_threshold_expression >2sigma(I)
_cod_data_source_file c7dt03254d2.cif
_cod_data_source_block 2-Eu
_cod_original_cell_volume 1380.48(12)
_cod_original_sg_symbol_H-M P-1
_cod_database_code 7044674

loop_
_symmetry_equiv_pos_as_xyz
'x, y, z'
'-x, -y, -z'

loop_
_atom_site_label
_atom_site_type_symbol
_atom_site_fract_x
_atom_site_fract_y
_atom_site_fract_z
_atom_site_U_iso_or_equiv
_atom_site_adp_type
_atom_site_occupancy
_atom_site_symmetry_multiplicity
_atom_site_calc_flag
_atom_site_refinement_flags
Eu1 Eu 0.79601(2) 0.705690(15) 0.518907(12) 0.01695(6) Uani 1 1 d .
S1 S 0.74140(12) 0.64583(8) 0.74797(6) 0.0208(2) Uani 1 1 d .
S2 S 0.56406(14) 1.13671(8) 0.76833(7) 0.0291(2) Uani 1 1 d .
O1 O 0.7900(3) 0.6981(2) 0.67808(17) 0.0257(6) Uani 1 1 d .
O1W O 0.6343(4) 0.8656(2) 0.5928(2) 0.0311(7) Uani 1 1 d D
H1W1 H 0.696(5) 0.929(2) 0.624(2) 0.047 Uiso 1 1 d D
H1W2 H 0.584(5) 0.837(3) 0.630(2) 0.047 Uiso 1 1 d D
O2W O 0.9939(4) 0.8760(3) 0.62877(19) 0.0343(7) Uani 1 1 d D
H2W1 H 1.029(5) 0.889(4) 0.6872(10) 0.051 Uiso 1 1 d D
H2W2 H 1.080(3) 0.891(4) 0.603(2) 0.051 Uiso 1 1 d D
O2 O 0.5634(3) 0.5904(2) 0.72614(19) 0.0312(7) Uani 1 1 d .
O3 O 0.8616(4) 0.5716(2) 0.76711(19) 0.0297(6) Uani 1 1 d .
O3W O 0.8654(4) 0.8501(2) 0.4444(2) 0.0341(7) Uani 1 1 d D
H3W1 H 0.890(6) 0.830(3) 0.3892(15) 0.051 Uiso 1 1 d D
H3W2 H 0.820(6) 0.910(2) 0.454(3) 0.051 Uiso 1 1 d D
O4 O 0.5625(4) 0.8496(2) 0.77992(18) 0.0274(6) Uani 1 1 d D
H4O H 0.534(5) 0.9152(18) 0.790(3) 0.041 Uiso 1 1 d D
O4W O 0.6022(4) 0.6474(2) 0.36326(19) 0.0289(6) Uani 1 1 d D
H4W1 H 0.548(5) 0.5805(14) 0.334(2) 0.043 Uiso 1 1 d D
H4W2 H 0.578(5) 0.692(2) 0.332(2) 0.043 Uiso 1 1 d D
O5 O 0.7421(4) 1.1222(2) 1.1046(2) 0.0351(7) Uani 1 1 d D
H5O H 0.765(6) 1.180(2) 1.153(2) 0.053 Uiso 1 1 d D
O5W O 0.9488(4) 0.6260(3) 0.38834(19) 0.0336(7) Uani 1 1 d D
H5W1 H 1.052(2) 0.659(4) 0.394(3) 0.050 Uiso 1 1 d D
H5W2 H 0.900(4) 0.605(4) 0.3316(12) 0.050 Uiso 1 1 d D
O6 O 0.9247(4) 1.0410(3) 1.1801(2) 0.0395(8) Uani 1 1 d .
O6W O 1.0585(4) 0.6472(3) 0.5678(2) 0.0357(7) Uani 1 1 d D
H6W1 H 1.113(5) 0.599(3) 0.536(2) 0.054 Uiso 1 1 d D
H6W2 H 1.097(5) 0.665(4) 0.6257(8) 0.054 Uiso 1 1 d D
O7W O 0.7271(4) 0.2499(3) 0.5763(2) 0.0415(8) Uani 1 1 d D
H7W1 H 0.684(5) 0.244(4) 0.624(2) 0.062 Uiso 1 1 d D
H7W2 H 0.656(5) 0.272(4) 0.541(3) 0.062 Uiso 1 1 d D
O7 O 0.7233(4) 1.0966(3) 0.7429(2) 0.0507(9) Uani 1 1 d .
O8 O 0.4747(5) 1.1712(3) 0.6946(2) 0.0613(11) Uani 1 1 d .
O8W O 0.7328(4) 1.0421(3) 0.4503(3) 0.0547(10) Uani 1 1 d D
H8W1 H 0.631(3) 1.013(4) 0.423(3) 0.082 Uiso 1 1 d D
H8W2 H 0.733(6) 1.107(2) 0.491(3) 0.082 Uiso 1 1 d D
O9W O 0.7723(4) 1.3162(2) 1.2500(2) 0.0340(7) Uani 1 1 d D
H9W1 H 0.675(3) 1.329(3) 1.265(3) 0.051 Uiso 1 1 d D
H9W2 H 0.821(5) 1.372(2) 1.236(3) 0.051 Uiso 1 1 d D
O9 O 0.4550(4) 1.0533(2) 0.7955(2) 0.0352(7) Uani 1 1 d .
O10 O 0.7615(5) 1.3612(2) 0.7812(2) 0.0409(8) Uani 1 1 d D
H10O H 0.802(6) 1.4277(19) 0.781(4) 0.061 Uiso 1 1 d D
O10W O 0.9317(4) 1.8292(3) 1.2562(2) 0.0422(8) Uani 1 1 d D
HAW H 1.0381(19) 1.842(4) 1.252(4) 0.063 Uiso 1 1 d D
HBW H 0.879(5) 1.876(3) 1.238(4) 0.063 Uiso 1 1 d D
O11 O 0.8294(5) 1.6425(3) 1.1052(2) 0.0489(9) Uani 1 1 d D
H11O H 0.861(7) 1.696(3) 1.157(2) 0.073 Uiso 1 1 d D
O12 O 0.7821(4) 1.5340(3) 1.1964(2) 0.0455(8) Uani 1 1 d .
O13 O 0.7162(3) 0.5026(2) 0.48639(19) 0.0247(6) Uani 1 1 d .
O14 O 0.5110(3) 0.3543(2) 0.47053(18) 0.0228(6) Uani 1 1 d .
C1 C 0.7647(5) 0.7617(3) 0.8540(2) 0.0201(8) Uani 1 1 d .
C2 C 0.6710(5) 0.8533(3) 0.8581(2) 0.0210(8) Uani 1 1 d .
C3 C 0.6935(5) 0.9433(3) 0.9414(3) 0.0231(8) Uani 1 1 d .
H3A H 0.6332 1.0043 0.9449 0.028 Uiso 1 1 calc R
C4 C 0.8055(5) 0.9431(3) 1.0197(3) 0.0226(8) Uani 1 1 d .
C5 C 0.8984(5) 0.8536(3) 1.0153(3) 0.0266(9) Uani 1 1 d .
H5A H 0.9738 0.8540 1.0678 0.032 Uiso 1 1 calc R
C6 C 0.8780(5) 0.7640(3) 0.9324(3) 0.0255(8) Uani 1 1 d .
H6A H 0.9411 0.7044 0.9291 0.031 Uiso 1 1 calc R
C7 C 0.8313(5) 1.0402(3) 1.1093(3) 0.0266(9) Uani 1 1 d .
C8 C 0.6223(5) 1.2594(3) 0.8695(3) 0.0239(8) Uani 1 1 d .
C9 C 0.7171(5) 1.3599(3) 0.8650(3) 0.0278(9) Uani 1 1 d .
C10 C 0.7630(5) 1.4538(3) 0.9456(3) 0.0295(9) Uani 1 1 d .
H10A H 0.8243 1.5213 0.9430 0.035 Uiso 1 1 calc R
C11 C 0.7178(5) 1.4476(3) 1.0300(3) 0.0274(9) Uani 1 1 d .
C12 C 0.6204(6) 1.3496(3) 1.0347(3) 0.0325(10) Uani 1 1 d .
H12A H 0.5869 1.3465 1.0911 0.039 Uiso 1 1 calc R
C13 C 0.5741(5) 1.2566(4) 0.9541(3) 0.0323(10) Uani 1 1 d .
H13A H 0.5088 1.1904 0.9566 0.039 Uiso 1 1 calc R
C14 C 0.7786(5) 1.5458(4) 1.1193(3) 0.0299(9) Uani 1 1 d .
C15 C 0.5647(5) 0.4580(3) 0.4869(2) 0.0182(7) Uani 1 1 d .

loop_
_atom_site_aniso_label
_atom_site_aniso_U_11
_atom_site_aniso_U_22
_atom_site_aniso_U_33
_atom_site_aniso_U_23
_atom_site_aniso_U_13
_atom_site_aniso_U_12
Eu1 0.01895(10) 0.01505(9) 0.01617(10) 0.00441(7) 0.00279(7) 0.00140(7)
S1 0.0285(5) 0.0159(4) 0.0178(5) 0.0049(4) 0.0053(4) 0.0015(4)
S2 0.0401(6) 0.0181(5) 0.0250(5) 0.0072(4) -0.0038(4) -0.0037(4)
O1 0.0362(16) 0.0248(14) 0.0174(14) 0.0080(12) 0.0085(11) 0.0028(12)
O1W 0.0365(18) 0.0189(14) 0.0358(17) 0.0054(13) 0.0091(14) 0.0012(13)
O2W 0.0421(18) 0.0326(16) 0.0200(15) 0.0043(14) -0.0023(13) -0.0084(14)
O2 0.0299(16) 0.0246(15) 0.0317(16) 0.0021(13) 0.0047(12) -0.0064(12)
O3 0.0416(17) 0.0217(14) 0.0305(16) 0.0118(12) 0.0087(13) 0.0110(13)
O3W 0.053(2) 0.0237(15) 0.0244(16) 0.0086(13) 0.0075(14) -0.0021(14)
O4 0.0359(16) 0.0258(15) 0.0172(14) 0.0026(12) -0.0026(12) 0.0100(13)
O4W 0.0292(16) 0.0273(15) 0.0249(15) 0.0058(13) -0.0048(12) -0.0001(13)
O5 0.0440(18) 0.0298(16) 0.0222(15) -0.0053(13) 0.0031(13) 0.0063(15)
O5W 0.0310(16) 0.0492(19) 0.0192(15) 0.0062(14) 0.0079(12) 0.0094(15)
O6 0.049(2) 0.0394(18) 0.0209(15) 0.0000(14) -0.0035(14) 0.0067(15)
O6W 0.0310(17) 0.052(2) 0.0219(15) 0.0030(15) 0.0013(13) 0.0237(15)
O7W 0.0375(18) 0.055(2) 0.040(2) 0.0216(17) 0.0132(15) 0.0179(16)
O7 0.048(2) 0.0302(17) 0.062(2) -0.0045(16) 0.0233(18) -0.0024(15)
O8 0.098(3) 0.0342(19) 0.040(2) 0.0152(16) -0.0293(19) -0.0061(19)
O8W 0.042(2) 0.041(2) 0.069(3) 0.0074(19) -0.0063(18) -0.0040(17)
O9W 0.0355(18) 0.0329(16) 0.0315(17) 0.0081(14) 0.0056(14) 0.0029(14)
O9 0.0417(18) 0.0200(14) 0.0411(18) 0.0085(13) 0.0077(14) -0.0049(13)
O10 0.073(2) 0.0237(15) 0.0220(15) 0.0060(13) 0.0113(15) -0.0097(16)
O10W 0.057(2) 0.0325(18) 0.0327(18) 0.0073(15) 0.0085(17) -0.0039(16)
O11 0.086(3) 0.0234(16) 0.0280(18) 0.0020(14) 0.0054(18) -0.0092(17)
O12 0.068(2) 0.0407(19) 0.0213(16) 0.0070(14) 0.0047(15) -0.0086(17)
O13 0.0194(14) 0.0180(13) 0.0365(16) 0.0073(12) 0.0077(12) 0.0020(11)
O14 0.0211(14) 0.0144(12) 0.0324(15) 0.0065(11) 0.0060(11) 0.0013(11)
C1 0.026(2) 0.0171(18) 0.0156(18) 0.0025(15) 0.0059(15) 0.0002(15)
C2 0.0235(19) 0.0233(19) 0.0165(18) 0.0067(16) 0.0066(15) 0.0002(16)
C3 0.026(2) 0.0223(19) 0.0196(19) 0.0033(16) 0.0052(16) 0.0036(16)
C4 0.025(2) 0.0217(19) 0.0189(19) 0.0047(16) 0.0053(15) -0.0026(16)
C5 0.031(2) 0.030(2) 0.020(2) 0.0117(17) 0.0003(16) 0.0022(18)
C6 0.029(2) 0.024(2) 0.025(2) 0.0095(17) 0.0072(17) 0.0042(17)
C7 0.029(2) 0.027(2) 0.019(2) 0.0040(17) 0.0061(17) -0.0056(17)
C8 0.028(2) 0.0172(18) 0.023(2) 0.0063(16) -0.0032(16) -0.0022(16)
C9 0.039(2) 0.022(2) 0.022(2) 0.0087(17) 0.0044(18) -0.0003(18)
C10 0.039(2) 0.023(2) 0.025(2) 0.0074(17) 0.0065(18) -0.0052(18)
C11 0.033(2) 0.025(2) 0.020(2) 0.0027(17) -0.0003(17) 0.0016(18)
C12 0.045(3) 0.030(2) 0.024(2) 0.0121(19) 0.0063(19) -0.002(2)
C13 0.037(2) 0.027(2) 0.033(2) 0.0144(19) 0.0037(19) -0.0048(19)
C14 0.034(2) 0.029(2) 0.022(2) 0.0029(18) 0.0025(17) 0.0011(19)
C15 0.0222(19) 0.0172(18) 0.0157(18) 0.0052(15) 0.0045(14) 0.0037(15)

loop_
_atom_type_symbol
_atom_type_description
_atom_type_scat_dispersion_real
_atom_type_scat_dispersion_imag
_atom_type_scat_source
C C 0.0033 0.0016 'International Tables Vol C Tables 4.2.6.8 and 6.1.1.4'
H H 0.0000 0.0000 'International Tables Vol C Tables 4.2.6.8 and 6.1.1.4'
O O 0.0106 0.0060 'International Tables Vol C Tables 4.2.6.8 and 6.1.1.4'
S S 0.1246 0.1234 'International Tables Vol C Tables 4.2.6.8 and 6.1.1.4'
Eu Eu -0.1578 3.6682 'International Tables Vol C Tables 4.2.6.8 and 6.1.1.4'

loop_
_geom_angle_atom_site_label_1
_geom_angle_atom_site_label_2
_geom_angle_atom_site_label_3
_geom_angle
_geom_angle_site_symmetry_1
_geom_angle_site_symmetry_3
O6W Eu1 O13 76.62(10) . .
O6W Eu1 O3W 107.87(11) . .
O13 Eu1 O3W 142.60(9) . .
O6W Eu1 O1 72.96(9) . .
O13 Eu1 O1 79.95(9) . .
O3W Eu1 O1 137.37(9) . .
O6W Eu1 O5W 66.97(10) . .
O13 Eu1 O5W 77.52(10) . .
O3W Eu1 O5W 71.02(10) . .
O1 Eu1 O5W 137.44(9) . .
O6W Eu1 O2W 71.21(11) . .
O13 Eu1 O2W 142.30(10) . .
O3W Eu1 O2W 68.22(10) . .
O1 Eu1 O2W 72.33(9) . .
O5W Eu1 O2W 106.45(10) . .
O6W Eu1 O14 132.78(10) . 2_666
O13 Eu1 O14 65.98(8) . 2_666
O3W Eu1 O14 119.34(10) . 2_666
O1 Eu1 O14 73.05(9) . 2_666
O5W Eu1 O14 126.92(9) . 2_666
O2W Eu1 O14 126.14(9) . 2_666
O6W Eu1 O4W 131.78(10) . .
O13 Eu1 O4W 77.44(9) . .
O3W Eu1 O4W 72.49(10) . .
O1 Eu1 O4W 139.61(9) . .
O5W Eu1 O4W 68.15(10) . .
O2W Eu1 O4W 139.59(10) . .
O14 Eu1 O4W 67.28(9) 2_666 .
O6W Eu1 O1W 134.22(10) . .
O13 Eu1 O1W 128.80(9) . .
O3W Eu1 O1W 75.38(10) . .
O1 Eu1 O1W 75.51(9) . .
O5W Eu1 O1W 145.19(10) . .
O2W Eu1 O1W 68.08(10) . .
O14 Eu1 O1W 64.13(9) 2_666 .
O4W Eu1 O1W 93.43(9) . .
O6W Eu1 C15 93.65(10) . .
O13 Eu1 C15 19.19(8) . .
O3W Eu1 C15 143.64(9) . .
O1 Eu1 C15 76.34(9) . .
O5W Eu1 C15 92.20(10) . .
O2W Eu1 C15 148.00(9) . .
O14 Eu1 C15 46.80(8) 2_666 .
O4W Eu1 C15 71.32(9) . .
O1W Eu1 C15 110.16(9) . .
O6W Eu1 H1W2 129.0(8) . .
O13 Eu1 H1W2 113.7(5) . .
O3W Eu1 H1W2 92.6(4) . .
O1 Eu1 H1W2 61.2(7) . .
O5W Eu1 H1W2 161.2(6) . .
O2W Eu1 H1W2 74.5(7) . .
O14 Eu1 H1W2 52.9(7) 2_666 .
O4W Eu1 H1W2 98.6(9) . .
O1W Eu1 H1W2 17.3(4) . .
C15 Eu1 H1W2 96.1(5) . .
O2 S1 O1 112.80(17) . .
O2 S1 O3 112.88(17) . .
O1 S1 O3 112.17(16) . .
O2 S1 C1 107.68(17) . .
O1 S1 C1 105.03(16) . .
O3 S1 C1 105.59(17) . .
O8 S2 O9 112.6(2) . .
O8 S2 O7 111.1(2) . .
O9 S2 O7 111.81(19) . .
O8 S2 C8 107.58(18) . .
O9 S2 C8 106.14(18) . .
O7 S2 C8 107.25(19) . .
S1 O1 Eu1 154.70(16) . .
Eu1 O1W H1W1 116(3) . .
Eu1 O1W H1W2 101(3) . .
H1W1 O1W H1W2 109.7(17) . .
Eu1 O2W H2W1 127(3) . .
Eu1 O2W H2W2 109(3) . .
H2W1 O2W H2W2 108.7(17) . .
Eu1 O3W H3W1 119(3) . .
Eu1 O3W H3W2 123(3) . .
H3W1 O3W H3W2 110.2(17) . .
C2 O4 H4O 106(3) . .
Eu1 O4W H4W1 125(2) . .
Eu1 O4W H4W2 125(2) . .
H4W1 O4W H4W2 109.8(17) . .
C7 O5 H5O 114(3) . .
Eu1 O5W H5W1 116(3) . .
Eu1 O5W H5W2 122(3) . .
H5W1 O5W H5W2 110.4(17) . .
Eu1 O6W H6W1 129(3) . .
Eu1 O6W H6W2 119(3) . .
H6W1 O6W H6W2 110.4(17) . .
H7W1 O7W H7W2 110.0(17) . .
H8W1 O8W H8W2 109.8(18) . .
H9W1 O9W H9W2 110.8(17) . .
C9 O10 H10O 113(4) . .
HAW O10W HBW 109.1(17) . .
C14 O11 H11O 111(4) . .
C15 O13 Eu1 122.0(2) . .
C15 O14 Eu1 118.7(2) . 2_666
C6 C1 C2 119.7(3) . .
C6 C1 S1 120.0(3) . .
C2 C1 S1 120.2(3) . .
O4 C2 C3 122.5(3) . .
O4 C2 C1 118.5(3) . .
C3 C2 C1 119.0(3) . .
C2 C3 C4 120.4(3) . .
C2 C3 H3A 119.8 . .
C4 C3 H3A 119.8 . .
C5 C4 C3 120.5(4) . .
C5 C4 C7 118.8(4) . .
C3 C4 C7 120.7(3) . .
C6 C5 C4 119.5(4) . .
C6 C5 H5A 120.3 . .
C4 C5 H5A 120.3 . .
C5 C6 C1 120.9(4) . .
C5 C6 H6A 119.6 . .
C1 C6 H6A 119.6 . .
O6 C7 O5 124.0(4) . .
O6 C7 C4 122.3(4) . .
O5 C7 C4 113.7(3) . .
C13 C8 C9 119.3(4) . .
C13 C8 S2 120.0(3) . .
C9 C8 S2 120.7(3) . .
O10 C9 C10 122.3(4) . .
O10 C9 C8 118.3(3) . .
C10 C9 C8 119.4(4) . .
C11 C10 C9 120.2(4) . .
C11 C10 H10A 119.9 . .
C9 C10 H10A 119.9 . .
C10 C11 C12 120.9(4) . .
C10 C11 C14 120.6(4) . .
C12 C11 C14 118.5(4) . .
C13 C12 C11 118.6(4) . .
C13 C12 H12A 120.7 . .
C11 C12 H12A 120.7 . .
C12 C13 C8 121.6(4) . .
C12 C13 H13A 119.2 . .
C8 C13 H13A 119.2 . .
O12 C14 O11 124.1(4) . .
O12 C14 C11 122.3(4) . .
O11 C14 C11 113.6(4) . .
O14 C15 O13 126.6(3) . .
O14 C15 C15 117.4(4) . 2_666
O13 C15 C15 116.0(4) . 2_666
O14 C15 Eu1 165.5(2) . .
C15 C15 Eu1 77.1(3) 2_666 .

loop_
_geom_bond_atom_site_label_1
_geom_bond_atom_site_label_2
_geom_bond_distance
_geom_bond_site_symmetry_2
Eu1 O6W 2.380(3) .
Eu1 O13 2.406(2) .
Eu1 O3W 2.423(3) .
Eu1 O1 2.436(2) .
Eu1 O5W 2.450(3) .
Eu1 O2W 2.486(3) .
Eu1 O14 2.492(2) 2_666
Eu1 O4W 2.500(3) .
Eu1 O1W 2.532(3) .
Eu1 C15 3.254(4) .
S1 O2 1.445(3) .
S1 O1 1.457(3) .
S1 O3 1.457(3) .
S1 C1 1.776(4) .
S2 O8 1.442(3) .
S2 O9 1.452(3) .
S2 O7 1.457(3) .
S2 C8 1.773(4) .
O1W H1W1 0.85(4) .
O1W H1W2 0.85(4) .
O2W H2W1 0.85(4) .
O2W H2W2 0.85(4) .
O3W H3W1 0.85(4) .
O3W H3W2 0.85(4) .
O4 C2 1.358(4) .
O4 H4O 0.85(4) .
O4W H4W1 0.85(4) .
O4W H4W2 0.85(4) .
O5 C7 1.314(5) .
O5 H5O 0.85(4) .
O5W H5W1 0.85(4) .
O5W H5W2 0.85(4) .
O6 C7 1.220(5) .
O6W H6W1 0.85(4) .
O6W H6W2 0.85(4) .
O7W H7W1 0.85(4) .
O7W H7W2 0.85(4) .
O8W H8W1 0.85(4) .
O8W H8W2 0.85(4) .
O9W H9W1 0.85(4) .
O9W H9W2 0.85(4) .
O10 C9 1.356(5) .
O10 H10O 0.85(4) .
O10W HAW 0.85(4) .
O10W HBW 0.85(4) .
O11 C14 1.304(5) .
O11 H11O 0.85(4) .
O12 C14 1.211(5) .
O13 C15 1.261(4) .
O14 C15 1.245(4) .
O14 Eu1 2.492(2) 2_666
C1 C6 1.385(5) .
C1 C2 1.414(5) .
C2 C3 1.386(5) .
C3 C4 1.389(5) .
C3 H3A 0.9300 .
C4 C5 1.388(5) .
C4 C7 1.492(5) .
C5 C6 1.381(5) .
C5 H5A 0.9300 .
C6 H6A 0.9300 .
C8 C13 1.383(5) .
C8 C9 1.399(5) .
C9 C10 1.385(5) .
C10 C11 1.383(5) .
C10 H10A 0.9300 .
C11 C12 1.385(5) .
C11 C14 1.504(5) .
C12 C13 1.380(6) .
C12 H12A 0.9300 .
C13 H13A 0.9300 .
C15 C15 1.543(7) 2_666

loop_
_geom_hbond_atom_site_label_D
_geom_hbond_atom_site_label_H
_geom_hbond_atom_site_label_A
_geom_hbond_distance_DH
_geom_hbond_distance_HA
_geom_hbond_distance_DA
_geom_hbond_angle_DHA
_geom_hbond_site_symmetry_A
O1W H1W1 O7 0.85(4) 2.27(2) 3.019(4) 148(4) .
O1W H1W2 O4 0.85(4) 2.26(2) 3.002(4) 147(3) .
O2W H2W1 O6 0.85(4) 1.900(18) 2.724(4) 162(5) 2_777
O2W H2W2 O8W 0.85(4) 1.979(15) 2.818(5) 168(5) 2_776
O3W H3W1 O10W 0.85(4) 2.069(17) 2.889(4) 162(4) 1_544
O3W H3W2 O8W 0.85(4) 1.856(15) 2.690(4) 168(4) .
O4 H4O O9 0.85(4)) 1.870(12) 2.707(4) 172(5) .
O4W H4W1 O2 0.85(4) 2.078(11) 2.920(4) 173(3) 2_666
O4W H4W2 O8 0.85(4) 1.930(16) 2.743(4) 160(4) 2_676
O5 H5O O9W 0.85(4) 1.861(15) 2.693(4) 168(5) .
O5W H5W1 O7W 0.85(4) 1.894(12) 2.734(4) 171(4) 2_766
O5W H5W2 O12 0.85(4) 2.022(12) 2.862(4) 173(5) 1_544
O6W H6W1 O13 0.85(4) 1.937(19) 2.736(4) 157(4) 2_766
O6W H6W2 O9W 0.85(4) 1.961(15) 2.789(4) 167(4) 2_777
O7W H7W1 O8 0.85(4) 2.31(3) 3.089(5) 153(5) 1_545
O7W H7W1 O10 0.85(4) 2.34(4) 2.950(4) 129(4) 1_545
O7W H7W2 O14 0.85(4) 2.030(15) 2.866(4) 169(5) .
O8W H8W1 O8 0.85(4) 2.42(3) 3.025(5) 129(4) 2_676
O8W H8W2 O7W 0.85(4) 1.864(12) 2.715(5) 178(5) 1_565
O9W H9W1 O2 0.85(4) 2.234(19) 3.032(4) 157(4) 2_677
O9W H9W1 O4 0.85(4) 2.59(4) 3.053(4) 116(3) 2_677
O9W H9W2 O12 0.85(4) 2.30(3) 3.032(4) 145(3) .
O9W H9W2 O3 0.85(4) 2.53(3) 3.134(4) 129(3) 2_777
O10 H10O O3 0.85(4) 1.870(13) 2.711(4) 171(5) 1_565
O10W HAW O7 0.85(4) 1.931(16) 2.771(5) 168(5) 2_787
O10W HBW O6 0.85(4) 2.45(3) 3.162(4) 142(3) 1_565
O11 H11O O10W 0.85(4) 1.845(15) 2.680(4) 170(5) .

loop_
_geom_torsion_atom_site_label_1
_geom_torsion_atom_site_label_2
_geom_torsion_atom_site_label_3
_geom_torsion_atom_site_label_4
_geom_torsion
_geom_torsion_site_symmetry_1
_geom_torsion_site_symmetry_4
O2 S1 O1 Eu1 -42.1(4) . .
O3 S1 O1 Eu1 86.7(4) . .
C1 S1 O1 Eu1 -159.1(4) . .
O6W Eu1 O1 S1 -98.4(4) . .
O13 Eu1 O1 S1 -19.4(4) . .
O3W Eu1 O1 S1 163.5(3) . .
O5W Eu1 O1 S1 -78.3(4) . .
O2W Eu1 O1 S1 -173.6(4) . .
O14 Eu1 O1 S1 48.4(4) 2_666 .
O4W Eu1 O1 S1 37.3(4) . .
O1W Eu1 O1 S1 115.3(4) . .
C15 Eu1 O1 S1 -0.2(4) . .
O6W Eu1 O13 C15 152.0(3) . .
O3W Eu1 O13 C15 -106.0(3) . .
O1 Eu1 O13 C15 77.3(3) . .
O5W Eu1 O13 C15 -139.1(3) . .
O2W Eu1 O13 C15 120.1(3) . .
O14 Eu1 O13 C15 1.5(3) 2_666 .
O4W Eu1 O13 C15 -69.0(3) . .
O1W Eu1 O13 C15 15.2(3) . .
O2 S1 C1 C6 119.3(3) . .
O1 S1 C1 C6 -120.2(3) . .
O3 S1 C1 C6 -1.5(4) . .
O2 S1 C1 C2 -62.2(3) . .
O1 S1 C1 C2 58.3(3) . .
O3 S1 C1 C2 177.0(3) . .
C6 C1 C2 O4 179.2(3) . .
S1 C1 C2 O4 0.7(5) . .
C6 C1 C2 C3 -0.6(5) . .
S1 C1 C2 C3 -179.2(3) . .
O4 C2 C3 C4 179.7(3) . .
C1 C2 C3 C4 -0.4(5) . .
C2 C3 C4 C5 1.0(6) . .
C2 C3 C4 C7 179.5(3) . .
C3 C4 C5 C6 -0.4(6) . .
C7 C4 C5 C6 -178.9(3) . .
C4 C5 C6 C1 -0.7(6) . .
C2 C1 C6 C5 1.2(6) . .
S1 C1 C6 C5 179.7(3) . .
C5 C4 C7 O6 -3.7(6) . .
C3 C4 C7 O6 177.7(4) . .
C5 C4 C7 O5 177.5(3) . .
C3 C4 C7 O5 -1.0(5) . .
O8 S2 C8 C13 125.8(4) . .
O9 S2 C8 C13 5.1(4) . .
O7 S2 C8 C13 -114.6(4) . .
O8 S2 C8 C9 -54.2(4) . .
O9 S2 C8 C9 -175.0(3) . .
O7 S2 C8 C9 65.4(4) . .
C13 C8 C9 O10 -179.3(4) . .
S2 C8 C9 O10 0.7(5) . .
C13 C8 C9 C10 1.0(6) . .
S2 C8 C9 C10 -179.0(3) . .
O10 C9 C10 C11 -178.7(4) . .
C8 C9 C10 C11 1.1(6) . .
C9 C10 C11 C12 -2.7(7) . .
C9 C10 C11 C14 175.3(4) . .
C10 C11 C12 C13 2.2(6) . .
C14 C11 C12 C13 -175.8(4) . .
C11 C12 C13 C8 -0.1(7) . .
C9 C8 C13 C12 -1.5(6) . .
S2 C8 C13 C12 178.5(3) . .
C10 C11 C14 O12 -160.1(4) . .
C12 C11 C14 O12 17.9(6) . .
C10 C11 C14 O11 18.6(6) . .
C12 C11 C14 O11 -163.4(4) . .
Eu1 O14 C15 O13 178.5(3) 2_666 .
Eu1 O14 C15 C15 0.3(5) 2_666 2_666
Eu1 O14 C15 Eu1 179.5(9) 2_666 .
Eu1 O13 C15 O14 179.6(3) . .
Eu1 O13 C15 C15 -2.1(5) . 2_666
O6W Eu1 C15 O14 -28.5(10) . .
O13 Eu1 C15 O14 -1.3(9) . .
O3W Eu1 C15 O14 98.7(10) . .
O1 Eu1 C15 O14 -100.0(10) . .
O5W Eu1 C15 O14 38.5(10) . .
O2W Eu1 C15 O14 -88.1(10) . .
O14 Eu1 C15 O14 -179.4(10) 2_666 .
O4W Eu1 C15 O14 104.6(10) . .
O1W Eu1 C15 O14 -168.7(10) . .
O6W Eu1 C15 O13 -27.2(3) . .
O3W Eu1 C15 O13 100.0(3) . .
O1 Eu1 C15 O13 -98.7(3) . .
O5W Eu1 C15 O13 39.8(3) . .
O2W Eu1 C15 O13 -86.8(3) . .
O14 Eu1 C15 O13 -178.1(3) 2_666 .
O4W Eu1 C15 O13 105.8(3) . .
O1W Eu1 C15 O13 -167.4(3) . .
O6W Eu1 C15 C15 150.8(3) . 2_666
O13 Eu1 C15 C15 178.0(5) . 2_666
O3W Eu1 C15 C15 -82.0(3) . 2_666
O1 Eu1 C15 C15 79.3(3) . 2_666
O5W Eu1 C15 C15 -142.2(3) . 2_666
O2W Eu1 C15 C15 91.2(3) . 2_666
O14 Eu1 C15 C15 -0.1(2) 2_666 2_666
O4W Eu1 C15 C15 -76.1(3) . 2_666
O1W Eu1 C15 C15 10.6(3) . 2_666
